data_2003200
loop_
_publ_author_name
'Potts, Graham D.'
'Jones, William'

_publ_section_title
;
 9(10H)-Acridone
;
_journal_coden_ASTM ACSCEE
_journal_issue 2
_journal_name_full
;
 Acta Crystallographica, Section C: Crystal Structure Communications
;
_journal_page_first 267
_journal_page_last 268
_journal_paper_doi 10.1107/S0108270194008565
_journal_volume 51
_journal_year 1995
_chemical_formula_analytical ?
_chemical_formula_moiety 'C13 H9 N O'
_chemical_formula_structural ?
_chemical_formula_sum 'C13 H9 N O'
_chemical_formula_weight 195.21
_space_group_IT_number 14
_symmetry_space_group_name_Hall '-P 2yn'
_symmetry_space_group_name_H-M 'P 1 21/n 1'
_cell_angle_alpha 90.00
_cell_angle_beta 97.22(3)
_cell_angle_gamma 90.00
_cell_formula_units_Z 4
_cell_length_a 4.5330(10)
_cell_length_b 16.537(3)
_cell_length_c 12.687(3)
_cell_measurement_reflns_used 25
_cell_measurement_temperature 569(2)
_cell_measurement_theta_max 15
_cell_measurement_theta_min 8
_cell_volume 943.5(3)
_diffrn_radiation_type MoK\a
_diffrn_radiation_wavelength 0.71073
_exptl_absorpt_coefficient_mu 0.088
_exptl_crystal_colour yellow
_exptl_crystal_density_diffrn 1.374
_exptl_crystal_density_meas ?
_exptl_crystal_density_method ?
_exptl_crystal_description plate
_exptl_crystal_size_max 0.40
_exptl_crystal_size_mid 0.40
_exptl_crystal_size_min 0.06
_refine_diff_density_max 0.154
_refine_diff_density_min -0.253
_refine_ls_extinction_coef ?
_refine_ls_extinction_method none
_refine_ls_shift/esd_max -0.062
_cod_original_sg_symbol_H-M 'P 21/n'
_cod_database_code 2003200

loop_
_symmetry_equiv_pos_as_xyz
'x, y, z'
'-x+1/2, y+1/2, -z+1/2'
'-x, -y, -z'
'x-1/2, -y-1/2, z-1/2'

loop_
_atom_site_aniso_label
_atom_site_aniso_U_11
_atom_site_aniso_U_12
_atom_site_aniso_U_13
_atom_site_aniso_U_22
_atom_site_aniso_U_23
_atom_site_aniso_U_33
N10 0.0583(14) 0.0074(11) -0.0097(9) 0.0517(14) 0.0013(9) 0.0282(11)
C14 0.0452(15) 0.0120(12) -0.0033(10) 0.0460(14) -0.0040(10) 0.0310(12)
C11 0.0489(15) 0.0125(11) -0.0056(10) 0.0453(15) -0.0047(9) 0.0289(13)
C13 0.046(2) 0.0086(12) -0.0040(11) 0.045(2) -0.0004(10) 0.0344(13)
C9 0.055(2) 0.0098(12) -0.0059(10) 0.0480(15) -0.0043(10) 0.0270(12)
C12 0.0451(15) 0.0135(11) -0.0048(10) 0.0435(15) -0.0049(10) 0.0290(12)
C5 0.066(2) 0.0069(15) 0.0006(14) 0.055(2) 0.0085(13) 0.046(2)
O1 0.093(2) -0.0059(11) -0.0212(9) 0.0638(13) 0.0032(8) 0.0281(10)
C4 0.051(2) 0.0099(14) -0.0117(11) 0.065(2) -0.0068(13) 0.0327(13)
C8 0.050(2) 0.0004(13) -0.0072(12) 0.058(2) -0.0075(13) 0.0432(15)
C1 0.060(2) 0.0039(14) -0.0015(12) 0.054(2) 0.0004(12) 0.0346(14)
C2 0.066(2) -0.012(2) 0.0023(14) 0.060(2) -0.0049(14) 0.053(2)
C7 0.062(2) -0.009(2) -0.0022(15) 0.064(2) -0.008(2) 0.064(2)
C6 0.072(2) -0.002(2) 0.009(2) 0.057(2) 0.007(2) 0.069(2)
C3 0.054(2) -0.0034(15) -0.0061(13) 0.067(2) -0.0120(13) 0.045(2)

loop_
_atom_site_label
_atom_site_occupancy
_atom_site_fract_x
_atom_site_fract_y
_atom_site_fract_z
_atom_site_U_iso_or_equiv
N10 1 -0.0070(5) 0.23733(15) 0.2255(2) 0.0473(7)
C14 1 -0.3202(6) 0.2200(2) 0.0597(2) 0.0414(7)
C11 1 0.0230(6) 0.3362(2) 0.0888(2) 0.0419(7)
C13 1 -0.2183(6) 0.1939(2) 0.1638(2) 0.0426(7)
C9 1 -0.2017(6) 0.2928(2) 0.0185(2) 0.0441(7)
C12 1 0.1149(6) 0.30593(15) 0.1917(2) 0.0400(7)
C5 1 -0.3350(7) 0.1234(2) 0.2031(2) 0.0565(8)
O1 1 -0.2819(5) 0.31831(12) -0.07342(13) 0.0641(7)
C4 1 0.3352(6) 0.3476(2) 0.2584(2) 0.0511(8)
C8 1 -0.5374(7) 0.1732(2) -0.0014(2) 0.0515(8)
C1 1 0.1504(7) 0.4071(2) 0.0573(2) 0.0503(7)
C2 1 0.3601(7) 0.4480(2) 0.1235(2) 0.0603(8)
C7 1 -0.6469(7) 0.1050(2) 0.0375(3) 0.0644(9)
C6 1 -0.5450(8) 0.0796(2) 0.1412(3) 0.0660(9)
C3 1 0.4538(7) 0.4167(2) 0.2247(2) 0.0566(8)
H8 1 -0.6084(70) 0.1935(19) -0.0696(29) 0.068(9)
H4 1 0.3884(62) 0.3246(16) 0.3251(25) 0.052(8)
H7 1 -0.8054(63) 0.0736(17) -0.0075(24) 0.056(8)
H3 1 0.5945(68) 0.4428(19) 0.2751(25) 0.066(9)
H2 1 0.4618(69) 0.4958(21) 0.1050(23) 0.062(9)
H1 1 0.0958(83) 0.4277(22) -0.0129(34) 0.089(11)
H6 1 -0.6184(73) 0.0300(24) 0.1722(27) 0.082(11)
H5 1 -0.2576(90) 0.1094(26) 0.2727(32) 0.100(13)
H10 1 0.0493(86) 0.2135(25) 0.2941(34) 0.099(13)

loop_
_atom_type_symbol
_atom_type_description
_atom_type_scat_source
_atom_type_scat_dispersion_real
_atom_type_scat_dispersion_imag
C C 'International Tables Vol C Tables 4.2.6.8 and 6.1.1.4' 0.0033 0.001
H H 'International Tables Vol C Tables 4.2.6.8 and 6.1.1.4' 0.0000 0.000
N N 'International Tables Vol C Tables 4.2.6.8 and 6.1.1.4' 0.0061 0.003
O O 'International Tables Vol C Tables 4.2.6.8 and 6.1.1.4' 0.0106 0.006
